data_4034517
loop_
_publ_author_name
'Shi, Hao-Nan'
'Huang, Min-Hua'
'He, Chun-Lan'
'Lu, Hai-Ping'
'Hao, Wen-Juan'
'Tu, Xing-Chao'
'Tu, Shu-Jiang'
'Jiang, Bo'

_publ_section_title
;
 Completely Stereoselective Synthesis of Sulfonated
 1,3-Dihydroisobenzofurans via Radical Multicomponent Reactions.
;
_journal_issue 21
_journal_name_full 'The Journal of organic chemistry'
_journal_page_first 13686
_journal_page_last 13695
_journal_paper_doi 10.1021/acs.joc.9b01918
_journal_volume 84
_journal_year 2019
_chemical_formula_sum 'C30 H22 F2 N2 O3 S'
_chemical_formula_weight 528.56
_space_group_IT_number 2
_space_group_name_Hall '-P 1'
_space_group_name_H-M_alt 'P -1'
_symmetry_cell_setting triclinic
_symmetry_space_group_name_H-M 'P -1'
_atom_sites_solution_hydrogens geom
_atom_sites_solution_primary direct
_atom_sites_solution_secondary difmap
_audit_creation_method SHELXL-97
_cell_angle_alpha 75.0450(10)
_cell_angle_beta 78.4780(10)
_cell_angle_gamma 89.563(2)
_cell_formula_units_Z 2
_cell_length_a 8.9230(7)
_cell_length_b 10.5859(9)
_cell_length_c 14.8151(12)
_cell_measurement_reflns_used 665
_cell_measurement_temperature 298(2)
_cell_measurement_theta_max 22.804
_cell_measurement_theta_min 2.486
_cell_volume 1323.33(19)
_computing_cell_refinement 'Bruker SMART'
_computing_data_collection 'Bruker SMART'
_computing_data_reduction 'Bruker SHELXTL'
_computing_molecular_graphics 'Bruker SHELXTL'
_computing_publication_material 'Bruker SHELXTL'
_computing_structure_refinement 'SHELXL-97 (Sheldrick, 1997)'
_computing_structure_solution 'SHELXS-97 (Sheldrick, 1990)'
_diffrn_ambient_temperature 298(2)
_diffrn_measured_fraction_theta_full 0.983
_diffrn_measured_fraction_theta_max 0.983
_diffrn_measurement_device_type 'CCD area detector'
_diffrn_measurement_method 'phi and omega scans'
_diffrn_radiation_monochromator graphite
_diffrn_radiation_source 'fine-focus sealed tube'
_diffrn_radiation_type MoK\a
_diffrn_radiation_wavelength 0.71073
_diffrn_reflns_av_R_equivalents 0.0544
_diffrn_reflns_av_sigmaI/netI 0.1364
_diffrn_reflns_limit_h_max 10
_diffrn_reflns_limit_h_min -10
_diffrn_reflns_limit_k_max 12
_diffrn_reflns_limit_k_min -11
_diffrn_reflns_limit_l_max 17
_diffrn_reflns_limit_l_min -12
_diffrn_reflns_number 6773
_diffrn_reflns_theta_full 25.02
_diffrn_reflns_theta_max 25.02
_diffrn_reflns_theta_min 2.14
_exptl_absorpt_coefficient_mu 0.171
_exptl_absorpt_correction_T_max 0.9831
_exptl_absorpt_correction_T_min 0.9699
_exptl_absorpt_correction_type multi-scan
_exptl_absorpt_process_details sadabs
_exptl_crystal_colour yellow
_exptl_crystal_density_diffrn 1.326
_exptl_crystal_density_method 'not measured'
_exptl_crystal_description block
_exptl_crystal_F_000 548
_exptl_crystal_size_max 0.18
_exptl_crystal_size_mid 0.12
_exptl_crystal_size_min 0.10
_refine_diff_density_max 0.164
_refine_diff_density_min -0.207
_refine_diff_density_rms 0.039
_refine_ls_extinction_method none
_refine_ls_goodness_of_fit_ref 0.963
_refine_ls_hydrogen_treatment mixed
_refine_ls_matrix_type full
_refine_ls_number_parameters 343
_refine_ls_number_reflns 4606
_refine_ls_number_restraints 6
_refine_ls_restrained_S_all 0.970
_refine_ls_R_factor_all 0.1719
_refine_ls_R_factor_gt 0.0708
_refine_ls_shift/su_max 0.000
_refine_ls_shift/su_mean 0.000
_refine_ls_structure_factor_coef Fsqd
_refine_ls_weighting_details 'calc w=1/[\s^2^(Fo^2^)+(0.0003P)^2^+0.0000P] where P=(Fo^2^+2Fc^2^)/3'
_refine_ls_weighting_scheme calc
_refine_ls_wR_factor_gt 0.0766
_refine_ls_wR_factor_ref 0.0910
_reflns_number_gt 1792
_reflns_number_total 4606
_reflns_threshold_expression >2sigma(I)
_cod_data_source_file jo9b01918_si_003.cif
_cod_data_source_block 170619b
_cod_depositor_comments
;
The following automatic conversions were performed:

data item '_symmetry_cell_setting' value 'Triclinic' was changed to
'triclinic' in accordance with the
/home/data/users/saulius/crontab/automatic-downloads/current/ACS/lib/dictionaries/cif_core.dic
dictionary named 'cif_core.dic' version 2.4.2 last updated on
2011-04-26.

Automatic conversion script
Id: cif_fix_values 6909 2019-04-08 15:41:33Z antanas 
;
_cod_original_sg_symbol_H-M P-1
_cod_database_code 4034517

loop_
_symmetry_equiv_pos_as_xyz
'x, y, z'
'-x, -y, -z'

loop_
_atom_site_label
_atom_site_type_symbol
_atom_site_fract_x
_atom_site_fract_y
_atom_site_fract_z
_atom_site_U_iso_or_equiv
_atom_site_adp_type
_atom_site_occupancy
_atom_site_symmetry_multiplicity
_atom_site_calc_flag
_atom_site_refinement_flags
F1 F 0.8969(3) 1.0772(3) 0.22830(19) 0.1105(10) Uani 1 1 d .
F2 F 0.6373(3) 0.4361(3) 0.3612(2) 0.1347(13) Uani 1 1 d .
N1 N 0.7596(4) 0.7081(4) 0.6339(3) 0.0642(11) Uani 1 1 d .
N2 N 0.7631(4) 0.8279(4) 0.6147(3) 0.0778(12) Uani 1 1 d .
O1 O 0.7029(3) 0.5090(3) 0.74720(19) 0.0595(8) Uani 1 1 d .
O2 O 0.8065(3) 0.2523(3) 0.7779(2) 0.0810(10) Uani 1 1 d .
O3 O 0.5829(3) 0.1025(3) 0.7968(2) 0.0878(10) Uani 1 1 d .
S1 S 0.65247(15) 0.23222(12) 0.76652(9) 0.0666(4) Uani 1 1 d .
C1 C 0.7255(5) 0.6477(4) 0.7403(3) 0.0561(12) Uani 1 1 d .
C2 C 0.5643(5) 0.4587(4) 0.8050(3) 0.0528(12) Uani 1 1 d .
C3 C 0.4839(5) 0.5681(4) 0.8356(3) 0.0491(11) Uani 1 1 d .
C4 C 0.5749(5) 0.6819(4) 0.7937(3) 0.0507(11) Uani 1 1 d .
C5 C 0.5300(5) 0.8025(4) 0.8078(3) 0.0655(13) Uani 1 1 d .
H5 H 0.5928 0.8778 0.7800 0.079 Uiso 1 1 calc R
C6 C 0.3873(6) 0.8056(4) 0.8653(3) 0.0707(14) Uani 1 1 d .
H6 H 0.3517 0.8853 0.8742 0.085 Uiso 1 1 calc R
C7 C 0.2975(5) 0.6929(5) 0.9093(3) 0.0704(14) Uani 1 1 d .
H7 H 0.2040 0.6977 0.9491 0.084 Uiso 1 1 calc R
C8 C 0.3429(5) 0.5722(4) 0.8957(3) 0.0639(13) Uani 1 1 d .
H8 H 0.2815 0.4966 0.9258 0.077 Uiso 1 1 calc R
C9 C 0.8628(5) 0.6686(4) 0.7798(3) 0.0653(13) Uani 1 1 d .
H9 H 0.8867 0.7601 0.7765 0.078 Uiso 1 1 calc R
C10 C 0.8970(5) 0.5707(5) 0.8662(3) 0.0868(16) Uani 1 1 d .
H10A H 0.9354 0.6040 0.9128 0.104 Uiso 1 1 calc R
H10B H 0.8310 0.4920 0.8926 0.104 Uiso 1 1 calc R
C11 C 0.9990(5) 0.5861(5) 0.7709(3) 0.0851(16) Uani 1 1 d .
H11A H 0.9952 0.5165 0.7396 0.102 Uiso 1 1 calc R
H11B H 1.0995 0.6285 0.7598 0.102 Uiso 1 1 calc R
C12 C 0.8010(5) 0.8886(5) 0.5121(3) 0.0698(14) Uani 1 1 d .
C13 C 0.8847(5) 0.8306(5) 0.4489(4) 0.0912(18) Uani 1 1 d .
H13 H 0.9209 0.7479 0.4703 0.109 Uiso 1 1 calc R
C14 C 0.9173(6) 0.8937(6) 0.3517(4) 0.1014(19) Uani 1 1 d .
H14 H 0.9735 0.8537 0.3077 0.122 Uiso 1 1 calc R
C15 C 0.8653(6) 1.0140(6) 0.3235(4) 0.0850(17) Uani 1 1 d .
C16 C 0.7837(7) 1.0738(5) 0.3845(4) 0.134(3) Uani 1 1 d .
H16 H 0.7486 1.1568 0.3625 0.161 Uiso 1 1 calc R
C17 C 0.7515(6) 1.0113(5) 0.4813(4) 0.118(2) Uani 1 1 d U
H17 H 0.6966 1.0528 0.5248 0.141 Uiso 1 1 calc R
C18 C 0.5248(5) 0.3315(4) 0.8228(3) 0.0512(11) Uani 1 1 d .
C19 C 0.3755(5) 0.2689(4) 0.8781(3) 0.0557(12) Uani 1 1 d .
C20 C 0.3672(5) 0.1817(5) 0.9677(3) 0.0737(14) Uani 1 1 d .
H20 H 0.4555 0.1632 0.9922 0.088 Uiso 1 1 calc R
C21 C 0.2257(7) 0.1219(5) 1.0210(3) 0.0851(16) Uani 1 1 d .
H21 H 0.2217 0.0626 1.0800 0.102 Uiso 1 1 calc R
C22 C 0.0946(6) 0.1492(5) 0.9876(4) 0.0827(16) Uani 1 1 d .
H22 H 0.0014 0.1108 1.0245 0.099 Uiso 1 1 calc R
C23 C 0.1007(6) 0.2338(5) 0.8993(4) 0.0867(16) Uani 1 1 d .
H23 H 0.0118 0.2518 0.8755 0.104 Uiso 1 1 calc R
C24 C 0.2397(6) 0.2922(4) 0.8460(3) 0.0731(14) Uani 1 1 d .
H24 H 0.2421 0.3494 0.7864 0.088 Uiso 1 1 calc R
C25 C 0.6509(6) 0.2927(4) 0.6426(3) 0.0556(12) Uani 1 1 d .
C26 C 0.5280(5) 0.2576(5) 0.6090(4) 0.0791(15) Uani 1 1 d .
H26 H 0.4496 0.2010 0.6498 0.095 Uiso 1 1 calc R
C27 C 0.5232(6) 0.3083(6) 0.5129(5) 0.0959(19) Uani 1 1 d .
H27 H 0.4401 0.2890 0.4888 0.115 Uiso 1 1 calc R
C28 C 0.6426(8) 0.3861(6) 0.4561(4) 0.0886(18) Uani 1 1 d .
C29 C 0.7643(7) 0.4218(5) 0.4870(4) 0.0907(18) Uani 1 1 d .
H29 H 0.8432 0.4768 0.4451 0.109 Uiso 1 1 calc R
C30 C 0.7687(5) 0.3740(5) 0.5835(4) 0.0788(15) Uani 1 1 d .
H30 H 0.8504 0.3972 0.6072 0.095 Uiso 1 1 calc R

loop_
_atom_site_aniso_label
_atom_site_aniso_U_11
_atom_site_aniso_U_22
_atom_site_aniso_U_33
_atom_site_aniso_U_23
_atom_site_aniso_U_13
_atom_site_aniso_U_12
F1 0.130(2) 0.110(3) 0.071(2) 0.0042(18) -0.0099(18) 0.005(2)
F2 0.168(3) 0.167(3) 0.072(2) -0.029(2) -0.036(2) 0.047(3)
N1 0.073(3) 0.050(3) 0.068(3) -0.016(2) -0.011(2) 0.002(2)
N2 0.106(3) 0.053(3) 0.067(3) -0.012(2) -0.004(2) 0.005(3)
O1 0.069(2) 0.0437(19) 0.065(2) -0.0199(16) -0.0031(17) 0.0072(17)
O2 0.071(2) 0.086(2) 0.102(3) -0.038(2) -0.0385(19) 0.0301(19)
O3 0.130(3) 0.0361(19) 0.095(2) -0.0198(18) -0.016(2) 0.012(2)
S1 0.0859(10) 0.0469(8) 0.0719(9) -0.0206(7) -0.0211(7) 0.0165(7)
C1 0.066(3) 0.043(3) 0.060(3) -0.017(3) -0.009(3) -0.005(3)
C2 0.056(3) 0.059(3) 0.046(3) -0.020(3) -0.009(2) 0.006(3)
C3 0.056(3) 0.043(3) 0.050(3) -0.014(2) -0.012(2) 0.004(2)
C4 0.063(3) 0.044(3) 0.047(3) -0.015(2) -0.013(2) 0.006(3)
C5 0.077(4) 0.047(3) 0.078(4) -0.020(3) -0.025(3) 0.007(3)
C6 0.085(4) 0.047(3) 0.088(4) -0.030(3) -0.022(3) 0.017(3)
C7 0.073(4) 0.059(3) 0.083(4) -0.033(3) -0.006(3) 0.016(3)
C8 0.070(3) 0.058(3) 0.061(3) -0.015(3) -0.006(3) -0.003(3)
C9 0.071(3) 0.055(3) 0.066(3) -0.014(3) -0.008(3) -0.002(3)
C10 0.089(4) 0.101(4) 0.067(4) -0.019(3) -0.013(3) -0.006(3)
C11 0.075(3) 0.094(4) 0.085(4) -0.026(3) -0.010(3) 0.017(3)
C12 0.082(4) 0.059(4) 0.059(4) -0.009(3) -0.001(3) 0.010(3)
C13 0.110(4) 0.075(4) 0.068(4) 0.001(3) 0.004(3) 0.038(3)
C14 0.112(5) 0.096(5) 0.083(5) -0.017(4) -0.002(4) 0.034(4)
C15 0.100(4) 0.091(5) 0.050(4) -0.004(4) -0.001(3) -0.010(4)
C16 0.222(7) 0.078(5) 0.070(5) 0.010(4) 0.008(5) 0.038(5)
C17 0.170(5) 0.076(4) 0.088(4) -0.020(3) 0.014(4) 0.033(4)
C18 0.065(3) 0.041(3) 0.052(3) -0.020(2) -0.013(2) 0.006(3)
C19 0.077(4) 0.037(3) 0.058(3) -0.015(2) -0.020(3) 0.006(3)
C20 0.080(4) 0.083(4) 0.058(3) -0.011(3) -0.024(3) 0.006(3)
C21 0.104(4) 0.069(4) 0.073(4) -0.004(3) -0.014(4) 0.003(4)
C22 0.081(4) 0.066(4) 0.098(5) -0.025(3) -0.004(4) -0.008(3)
C23 0.075(4) 0.087(4) 0.105(5) -0.030(4) -0.028(4) -0.003(3)
C24 0.077(4) 0.072(4) 0.069(4) -0.011(3) -0.024(3) 0.010(3)
C25 0.061(3) 0.049(3) 0.062(3) -0.027(3) -0.005(3) 0.012(3)
C26 0.080(4) 0.091(4) 0.076(4) -0.036(3) -0.019(3) 0.002(3)
C27 0.080(4) 0.134(6) 0.090(5) -0.053(4) -0.022(4) 0.012(4)
C28 0.112(5) 0.097(5) 0.064(5) -0.028(4) -0.028(4) 0.035(4)
C29 0.104(5) 0.093(4) 0.068(4) -0.022(4) 0.000(4) -0.003(4)
C30 0.075(4) 0.091(4) 0.080(4) -0.039(3) -0.015(3) 0.004(3)

loop_
_atom_type_symbol
_atom_type_description
_atom_type_scat_dispersion_real
_atom_type_scat_dispersion_imag
_atom_type_scat_source
C C 0.0033 0.0016 'International Tables Vol C Tables 4.2.6.8 and 6.1.1.4'
H H 0.0000 0.0000 'International Tables Vol C Tables 4.2.6.8 and 6.1.1.4'
N N 0.0061 0.0033 'International Tables Vol C Tables 4.2.6.8 and 6.1.1.4'
O O 0.0106 0.0060 'International Tables Vol C Tables 4.2.6.8 and 6.1.1.4'
F F 0.0171 0.0103 'International Tables Vol C Tables 4.2.6.8 and 6.1.1.4'
S S 0.1246 0.1234 'International Tables Vol C Tables 4.2.6.8 and 6.1.1.4'

loop_
_geom_angle_atom_site_label_1
_geom_angle_atom_site_label_2
_geom_angle_atom_site_label_3
_geom_angle
N2 N1 C1 111.6(4)
N1 N2 C12 112.6(4)
C2 O1 C1 111.5(3)
O3 S1 O2 119.50(18)
O3 S1 C18 106.8(2)
O2 S1 C18 110.82(19)
O3 S1 C25 106.9(2)
O2 S1 C25 107.3(2)
C18 S1 C25 104.48(18)
O1 C1 C9 109.8(3)
O1 C1 N1 102.7(3)
C9 C1 N1 109.2(4)
O1 C1 C4 103.5(3)
C9 C1 C4 115.2(4)
N1 C1 C4 115.4(3)
C18 C2 O1 120.4(4)
C18 C2 C3 132.2(4)
O1 C2 C3 107.4(4)
C4 C3 C8 119.8(4)
C4 C3 C2 108.4(4)
C8 C3 C2 131.7(4)
C3 C4 C5 122.3(4)
C3 C4 C1 108.8(4)
C5 C4 C1 128.7(4)
C6 C5 C4 117.1(4)
C6 C5 H5 121.4
C4 C5 H5 121.4
C7 C6 C5 121.1(4)
C7 C6 H6 119.4
C5 C6 H6 119.4
C6 C7 C8 121.7(4)
C6 C7 H7 119.1
C8 C7 H7 119.1
C7 C8 C3 117.8(4)
C7 C8 H8 121.1
C3 C8 H8 121.1
C11 C9 C1 121.8(4)
C11 C9 C10 59.5(3)
C1 C9 C10 120.6(4)
C11 C9 H9 114.7
C1 C9 H9 114.7
C10 C9 H9 114.7
C11 C10 C9 59.9(3)
C11 C10 H10A 117.8
C9 C10 H10A 117.8
C11 C10 H10B 117.8
C9 C10 H10B 117.8
H10A C10 H10B 114.9
C10 C11 C9 60.6(3)
C10 C11 H11A 117.7
C9 C11 H11A 117.7
C10 C11 H11B 117.7
C9 C11 H11B 117.7
H11A C11 H11B 114.8
C13 C12 C17 120.0(5)
C13 C12 N2 123.2(4)
C17 C12 N2 116.8(5)
C12 C13 C14 120.5(5)
C12 C13 H13 119.8
C14 C13 H13 119.8
C15 C14 C13 118.1(5)
C15 C14 H14 120.9
C13 C14 H14 120.9
C16 C15 C14 122.5(5)
C16 C15 F1 118.8(6)
C14 C15 F1 118.7(6)
C15 C16 C17 119.4(5)
C15 C16 H16 120.3
C17 C16 H16 120.3
C12 C17 C16 119.4(5)
C12 C17 H17 120.3
C16 C17 H17 120.3
C2 C18 C19 125.0(4)
C2 C18 S1 118.2(3)
C19 C18 S1 116.5(3)
C24 C19 C20 117.0(4)
C24 C19 C18 123.4(4)
C20 C19 C18 119.6(4)
C19 C20 C21 120.0(4)
C19 C20 H20 120.0
C21 C20 H20 120.0
C22 C21 C20 121.1(5)
C22 C21 H21 119.4
C20 C21 H21 119.4
C21 C22 C23 119.6(5)
C21 C22 H22 120.2
C23 C22 H22 120.2
C22 C23 C24 119.6(5)
C22 C23 H23 120.2
C24 C23 H23 120.2
C23 C24 C19 122.6(5)
C23 C24 H24 118.7
C19 C24 H24 118.7
C30 C25 C26 121.4(4)
C30 C25 S1 119.8(4)
C26 C25 S1 118.7(4)
C25 C26 C27 119.1(5)
C25 C26 H26 120.5
C27 C26 H26 120.5
C28 C27 C26 118.0(6)
C28 C27 H27 121.0
C26 C27 H27 121.0
C27 C28 C29 124.1(6)
C27 C28 F2 117.9(7)
C29 C28 F2 118.0(7)
C28 C29 C30 118.3(5)
C28 C29 H29 120.8
C30 C29 H29 120.8
C25 C30 C29 119.0(5)
C25 C30 H30 120.5
C29 C30 H30 120.5

loop_
_geom_bond_atom_site_label_1
_geom_bond_atom_site_label_2
_geom_bond_distance
F1 C15 1.369(5)
F2 C28 1.379(5)
N1 N2 1.225(4)
N1 C1 1.509(5)
N2 C12 1.461(5)
O1 C2 1.378(4)
O1 C1 1.458(4)
O2 S1 1.442(3)
O3 S1 1.434(3)
S1 C18 1.775(4)
S1 C25 1.784(4)
C1 C9 1.500(5)
C1 C4 1.509(5)
C2 C18 1.340(5)
C2 C3 1.480(5)
C3 C4 1.386(5)
C3 C8 1.396(5)
C4 C5 1.390(5)
C5 C6 1.388(5)
C5 H5 0.9300
C6 C7 1.377(5)
C6 H6 0.9300
C7 C8 1.388(5)
C7 H7 0.9300
C8 H8 0.9300
C9 C11 1.497(5)
C9 C10 1.507(5)
C9 H9 0.9800
C10 C11 1.490(5)
C10 H10A 0.9700
C10 H10B 0.9700
C11 H11A 0.9700
C11 H11B 0.9700
C12 C13 1.350(5)
C12 C17 1.362(5)
C13 C14 1.394(6)
C13 H13 0.9300
C14 C15 1.344(6)
C14 H14 0.9300
C15 C16 1.332(6)
C16 C17 1.387(6)
C16 H16 0.9300
C17 H17 0.9300
C18 C19 1.478(5)
C19 C24 1.385(5)
C19 C20 1.397(5)
C20 C21 1.405(5)
C20 H20 0.9300
C21 C22 1.359(5)
C21 H21 0.9300
C22 C23 1.373(6)
C22 H22 0.9300
C23 C24 1.383(5)
C23 H23 0.9300
C24 H24 0.9300
C25 C30 1.367(5)
C25 C26 1.381(5)
C26 C27 1.395(6)
C26 H26 0.9300
C27 C28 1.349(6)
C27 H27 0.9300
C28 C29 1.353(6)
C29 C30 1.396(5)
C29 H29 0.9300
C30 H30 0.9300

loop_
_geom_torsion_atom_site_label_1
_geom_torsion_atom_site_label_2
_geom_torsion_atom_site_label_3
_geom_torsion_atom_site_label_4
_geom_torsion
C1 N1 N2 C12 178.1(3)
C2 O1 C1 C9 118.0(4)
C2 O1 C1 N1 -126.0(3)
C2 O1 C1 C4 -5.5(4)
N2 N1 C1 O1 171.5(4)
N2 N1 C1 C9 -72.1(5)
N2 N1 C1 C4 59.6(5)
C1 O1 C2 C18 -177.8(4)
C1 O1 C2 C3 2.9(4)
C18 C2 C3 C4 -177.9(4)
O1 C2 C3 C4 1.3(4)
C18 C2 C3 C8 2.6(7)
O1 C2 C3 C8 -178.2(4)
C8 C3 C4 C5 -1.2(6)
C2 C3 C4 C5 179.3(3)
C8 C3 C4 C1 174.8(3)
C2 C3 C4 C1 -4.8(4)
O1 C1 C4 C3 6.2(4)
C9 C1 C4 C3 -113.6(4)
N1 C1 C4 C3 117.6(4)
O1 C1 C4 C5 -178.1(4)
C9 C1 C4 C5 62.0(6)
N1 C1 C4 C5 -66.8(6)
C3 C4 C5 C6 -1.0(6)
C1 C4 C5 C6 -176.0(4)
C4 C5 C6 C7 2.6(7)
C5 C6 C7 C8 -2.2(7)
C6 C7 C8 C3 0.0(7)
C4 C3 C8 C7 1.6(6)
C2 C3 C8 C7 -178.9(4)
O1 C1 C9 C11 33.3(6)
N1 C1 C9 C11 -78.6(5)
C4 C1 C9 C11 149.7(4)
O1 C1 C9 C10 -37.6(5)
N1 C1 C9 C10 -149.4(4)
C4 C1 C9 C10 78.8(5)
C1 C9 C10 C11 111.2(5)
C1 C9 C11 C10 -109.2(5)
N1 N2 C12 C13 -26.9(7)
N1 N2 C12 C17 155.1(5)
C17 C12 C13 C14 -1.9(8)
N2 C12 C13 C14 -179.9(5)
C12 C13 C14 C15 1.1(9)
C13 C14 C15 C16 -0.5(9)
C13 C14 C15 F1 179.8(5)
C14 C15 C16 C17 0.6(10)
F1 C15 C16 C17 -179.6(5)
C13 C12 C17 C16 2.0(9)
N2 C12 C17 C16 -179.8(5)
C15 C16 C17 C12 -1.4(10)
O1 C2 C18 C19 -175.6(4)
C3 C2 C18 C19 3.5(7)
O1 C2 C18 S1 -2.3(5)
C3 C2 C18 S1 176.9(3)
O3 S1 C18 C2 -179.6(3)
O2 S1 C18 C2 48.8(4)
C25 S1 C18 C2 -66.5(4)
O3 S1 C18 C19 -5.6(4)
O2 S1 C18 C19 -137.3(3)
C25 S1 C18 C19 107.5(4)
C2 C18 C19 C24 69.0(6)
S1 C18 C19 C24 -104.5(4)
C2 C18 C19 C20 -110.7(5)
S1 C18 C19 C20 75.9(5)
C24 C19 C20 C21 0.1(7)
C18 C19 C20 C21 179.9(4)
C19 C20 C21 C22 -1.3(8)
C20 C21 C22 C23 1.8(8)
C21 C22 C23 C24 -1.2(8)
C22 C23 C24 C19 0.1(8)
C20 C19 C24 C23 0.5(7)
C18 C19 C24 C23 -179.2(4)
O3 S1 C25 C30 -145.8(3)
O2 S1 C25 C30 -16.5(4)
C18 S1 C25 C30 101.2(4)
O3 S1 C25 C26 35.4(4)
O2 S1 C25 C26 164.7(3)
C18 S1 C25 C26 -77.6(4)
C30 C25 C26 C27 -1.1(7)
S1 C25 C26 C27 177.7(4)
C25 C26 C27 C28 2.4(8)
C26 C27 C28 C29 -2.4(9)
C26 C27 C28 F2 -179.9(4)
C27 C28 C29 C30 1.0(9)
F2 C28 C29 C30 178.5(4)
C26 C25 C30 C29 -0.3(7)
S1 C25 C30 C29 -179.1(3)
C28 C29 C30 C25 0.4(7)
